data_2011506
loop_
_publ_author_name
'Elmali, Ayhan'
'Zeyrek, C. Tu\<grul'
'Elerman, Yal\;c\?in'
'Svoboda, Ingrid'

_publ_section_title
;
 [<i>N</i>,<i>N</i>'-Bis(5-bromosalicylidene)-1,3-diaminopropane]nickel(II)
 and
 [<i>N</i>,<i>N</i>'-bis(5-chlorosalicylidene)-1,3-diaminopropane]copper(II)
;
_journal_issue 11
_journal_name_full 'Acta Crystallographica Section C'
_journal_page_first 1302
_journal_page_last 1304
_journal_paper_doi 10.1107/S0108270100010428
_journal_volume 56
_journal_year 2000
_chemical_formula_iupac '[Cu(C17 H14 Cl2 N2 O2 )]'
_chemical_formula_moiety 'C17 H14 Cl2 Cu N2 O2'
_chemical_formula_sum 'C17 H14 Cl2 Cu N2 O2'
_chemical_formula_weight 412.74
_chemical_name_systematic
;
 ?
;
_space_group_IT_number 15
_symmetry_cell_setting monoclinic
_symmetry_space_group_name_Hall '-C 2yc'
_symmetry_space_group_name_H-M 'C 1 2/c 1'
_audit_creation_method SHELXL-97
_cell_angle_alpha 90.00
_cell_angle_beta 94.06(2)
_cell_angle_gamma 90.00
_cell_formula_units_Z 4
_cell_length_a 21.022(3)
_cell_length_b 8.140(2)
_cell_length_c 9.416(3)
_cell_measurement_reflns_used 25
_cell_measurement_temperature 293(2)
_cell_measurement_theta_max 15.86
_cell_measurement_theta_min 1.94
_cell_volume 1607.2(7)
_computing_cell_refinement 'CAD-4 Diffractometer Control Software'
_computing_data_collection
;
CAD-4 Diffractometer Control Software (Enraf-Nonius, 1993)
;
_computing_data_reduction 'REDU4 (Stoe & Cie, 1991)'
_computing_molecular_graphics 'ORTEP-3 (Farrugia, 1997)'
_computing_structure_refinement 'SHELXL97 (Sheldrick, 1997)'
_computing_structure_solution 'SHELXS97 (Sheldrick, 1997)'
_diffrn_ambient_temperature 293(2)
_diffrn_measured_fraction_theta_full .996
_diffrn_measured_fraction_theta_max .996
_diffrn_measurement_device_type 'Enraf-Nonius CAD4'
_diffrn_measurement_method \w--2\q
_diffrn_radiation_monochromator graphite
_diffrn_radiation_source 'fine-focus sealed tube'
_diffrn_radiation_type MoK\a
_diffrn_radiation_wavelength .71073
_diffrn_reflns_av_R_equivalents .017
_diffrn_reflns_av_sigmaI/netI .0337
_diffrn_reflns_limit_h_max 25
_diffrn_reflns_limit_h_min -25
_diffrn_reflns_limit_k_max 0
_diffrn_reflns_limit_k_min -10
_diffrn_reflns_limit_l_max 2
_diffrn_reflns_limit_l_min -11
_diffrn_reflns_number 1946
_diffrn_reflns_theta_full 25.98
_diffrn_reflns_theta_max 25.98
_diffrn_reflns_theta_min 1.94
_diffrn_standards_decay_% 3.0
_diffrn_standards_interval_time 90
_diffrn_standards_number 3
_exptl_absorpt_coefficient_mu 1.70
_exptl_absorpt_correction_T_max .87
_exptl_absorpt_correction_T_min .79
_exptl_absorpt_correction_type '\y scan'
_exptl_absorpt_process_details '(North et al., 1968)'
_exptl_crystal_colour blue
_exptl_crystal_density_diffrn 1.706
_exptl_crystal_density_method 'not measured'
_exptl_crystal_description needle
_exptl_crystal_F_000 836
_exptl_crystal_size_max .30
_exptl_crystal_size_mid .08
_exptl_crystal_size_min .08
_refine_diff_density_max .57
_refine_diff_density_min -.51
_refine_ls_extinction_method none
_refine_ls_goodness_of_fit_ref 1.127
_refine_ls_hydrogen_treatment constr
_refine_ls_matrix_type full
_refine_ls_number_parameters 114
_refine_ls_number_reflns 1568
_refine_ls_number_restraints 0
_refine_ls_restrained_S_all 1.128
_refine_ls_R_factor_all .0590
_refine_ls_R_factor_gt .037
_refine_ls_shift/su_max <0.001
_refine_ls_shift/su_mean .000
_refine_ls_structure_factor_coef Fsqd
_refine_ls_weighting_details 'calc w = 1/[\s^2^(Fo^2^)+(0.0648P)^2^+0.4477P] where P=(Fo^2^+2Fc^2^)/3'
_refine_ls_weighting_scheme calc
_refine_ls_wR_factor_ref .106
_reflns_number_gt 1274
_reflns_number_total 1568
_reflns_threshold_expression I>2\s(I)
_cod_data_source_file fr1285.cif
_cod_data_source_block II
_cod_original_sg_symbol_H-M 'C 2/c'
_cod_database_code 2011506
_cod_database_fobs_code 2011506

loop_
_symmetry_equiv_pos_as_xyz
'x, y, z'
'-x, y, -z+1/2'
'x+1/2, y+1/2, z'
'-x+1/2, y+1/2, -z+1/2'
'-x, -y, -z'
'x, -y, z-1/2'
'-x+1/2, -y+1/2, -z'
'x+1/2, -y+1/2, z-1/2'

loop_
_atom_site_label
_atom_site_fract_x
_atom_site_fract_y
_atom_site_fract_z
_atom_site_U_iso_or_equiv
_atom_site_adp_type
_atom_site_calc_flag
_atom_site_refinement_flags
_atom_site_occupancy
_atom_site_disorder_assembly
_atom_site_disorder_group
_atom_site_type_symbol
Cu1 .5000 .01949(5) .2500 .0383(2) Uani d S 1 . . Cu
Cl1 .26844(4) .25493(13) -.31366(10) .0677(3) Uani d . 1 . . Cl
O1 .43986(10) .1888(2) .1998(2) .0437(5) Uani d . 1 . . O
N1 .45778(12) -.1393(3) .1182(3) .0414(6) Uani d . 1 . . N
C1 .39829(13) .1928(3) .0911(3) .0385(6) Uani d . 1 . . C
C2 .36059(14) .3360(4) .0647(4) .0451(7) Uani d . 1 . . C
H2 .3632 .4208 .1310 .054 Uiso calc R 1 . . H
C3 .32081(14) .3526(4) -.0549(4) .0493(7) Uani d . 1 . . C
H3 .2973 .4485 -.0701 .059 Uiso calc R 1 . . H
C4 .31524(14) .2263(4) -.1545(3) .0460(7) Uani d . 1 . . C
C5 .34610(14) .0812(4) -.1291(3) .0443(7) Uani d . 1 . . C
H5 .3397 -.0052 -.1932 .053 Uiso calc R 1 . . H
C6 .38767(13) .0608(4) -.0063(3) .0383(6) Uani d . 1 . . C
C7 .41575(14) -.0988(3) .0187(3) .0417(7) Uani d . 1 . . C
H7 .4019 -.1817 -.0440 .050 Uiso calc R 1 . . H
C8 .4736(2) -.3162(4) .1249(4) .0666(10) Uani d D 1 . . C
H8A .4401 -.3787 .0734 .100 Uiso d PR .50 . . H
H8B .5129 -.3377 .0803 .100 Uiso d PR .50 . . H
H8C .4347 -.3718 .1475 .100 Uiso d PR .50 . . H
H8D .4841 -.3562 .0324 .100 Uiso d PR .50 . . H
C9 .4800(3) -.3741(7) .2732(6) .0434(14) Uani d PD .50 . . C
H9A .4392 -.3549 .3125 .065 Uiso d PR .50 . . H
H9B .4854 -.4924 .2690 .065 Uiso d PR .50 . . H

loop_
_atom_site_aniso_label
_atom_site_aniso_U_11
_atom_site_aniso_U_22
_atom_site_aniso_U_33
_atom_site_aniso_U_12
_atom_site_aniso_U_13
_atom_site_aniso_U_23
Cu1 .0500(3) .0293(3) .0349(3) .000 -.0022(2) .000
Cl1 .0667(6) .0803(7) .0528(5) .0089(4) -.0193(4) .0026(4)
O1 .0588(12) .0342(10) .0364(11) .0039(9) -.0085(9) -.0036(8)
N1 .0562(14) .0299(11) .0376(13) -.0006(10) .0001(11) -.0023(10)
C1 .0405(14) .0384(14) .0369(15) -.0044(11) .0047(12) .0027(12)
C2 .0491(16) .0395(15) .0467(17) .0027(12) .0033(13) -.0019(13)
C3 .0465(16) .0493(17) .0512(19) .0060(13) -.0018(14) .0034(15)
C4 .0386(15) .0571(19) .0418(17) -.0010(13) -.0010(12) .0010(14)
C5 .0458(16) .0512(16) .0357(15) -.0076(13) .0029(13) -.0026(13)
C6 .0404(14) .0397(14) .0351(15) -.0048(11) .0053(12) .0002(12)
C7 .0553(17) .0359(14) .0342(15) -.0105(13) .0043(13) -.0048(12)
C8 .111(3) .0299(15) .059(2) .0099(17) .000(2) -.0050(15)
C9 .056(4) .030(3) .045(4) -.002(2) .005(3) .002(2)

loop_
_atom_type_symbol
_atom_type_description
_atom_type_scat_dispersion_real
_atom_type_scat_dispersion_imag
_atom_type_scat_source
C C .0033 .0016 'International Tables Vol C Tables 4.2.6.8 and 6.1.1.4'
H H .0000 .0000 'International Tables Vol C Tables 4.2.6.8 and 6.1.1.4'
N N .0061 .0033 'International Tables Vol C Tables 4.2.6.8 and 6.1.1.4'
O O .0106 .0060 'International Tables Vol C Tables 4.2.6.8 and 6.1.1.4'
Cl Cl .1484 .1585 'International Tables Vol C Tables 4.2.6.8 and 6.1.1.4'
Cu Cu .3201 1.2651 'International Tables Vol C Tables 4.2.6.8 and 6.1.1.4'

loop_
_geom_angle_atom_site_label_1
_geom_angle_atom_site_label_2
_geom_angle_atom_site_label_3
_geom_angle_site_symmetry_1
_geom_angle_site_symmetry_3
_geom_angle
_geom_angle_publ_flag
O1 Cu1 O1 2_655 . 87.44(12) y
O1 Cu1 N1 2_655 . 153.63(10) y
O1 Cu1 N1 . . 93.27(10) y
O1 Cu1 N1 2_655 2_655 93.27(10) ?
O1 Cu1 N1 . 2_655 153.63(10) ?
N1 Cu1 N1 . 2_655 97.51(14) y
C1 O1 Cu1 . . 127.66(18) y
C7 N1 C8 . . 115.0(3) ?
C7 N1 Cu1 . . 123.34(19) ?
C8 N1 Cu1 . . 121.7(2) ?
O1 C1 C6 . . 123.8(3) ?
O1 C1 C2 . . 119.6(3) ?
C6 C1 C2 . . 116.5(3) ?
C3 C2 C1 . . 121.9(3) ?
C3 C2 H2 . . 119.1 ?
C1 C2 H2 . . 119.1 ?
C2 C3 C4 . . 120.1(3) ?
C2 C3 H3 . . 119.9 ?
C4 C3 H3 . . 119.9 ?
C5 C4 C3 . . 120.4(3) ?
C5 C4 Cl1 . . 119.9(3) ?
C3 C4 Cl1 . . 119.6(3) ?
C4 C5 C6 . . 120.5(3) ?
C4 C5 H5 . . 119.8 ?
C6 C5 H5 . . 119.8 ?
C5 C6 C1 . . 120.1(3) ?
C5 C6 C7 . . 117.6(3) ?
C1 C6 C7 . . 122.2(3) ?
N1 C7 C6 . . 127.2(3) ?
N1 C7 H7 . . 116.4 ?
C6 C7 H7 . . 116.4 ?
N1 C8 C9 . . 111.0(3) ?
N1 C8 H8A . . 109.7 ?
C9 C8 H8A . . 108.7 ?
N1 C8 H8B . . 110.7 ?
C9 C8 H8B . . 109.2 ?
H8A C8 H8B . . 107.5 ?
N1 C8 H8C . . 105.9 ?
C9 C8 H8C . . 70.4 ?
H8A C8 H8C . . 43.4 ?
H8B C8 H8C . . 140.2 ?
N1 C8 H8D . . 110.7 ?
C9 C8 H8D . . 137.2 ?
H8A C8 H8D . . 65.1 ?
H8B C8 H8D . . 45.1 ?
H8C C8 H8D . . 106.9 ?
C8 C9 C8 2_655 . 123.7(4) y
C8 C9 H8C 2_655 . 158.4 ?
C8 C9 H8C . . 38.6 ?
C8 C9 H9A 2_655 . 106.0 ?
C8 C9 H9A . . 106.6 ?
H8C C9 H9A . . 76.4 ?
C8 C9 H9B 2_655 . 106.5 ?
C8 C9 H9B . . 106.4 ?
H8C C9 H9B . . 92.9 ?
H9A C9 H9B . . 106.5 ?

loop_
_geom_bond_atom_site_label_1
_geom_bond_atom_site_label_2
_geom_bond_site_symmetry_2
_geom_bond_distance
_geom_bond_publ_flag
Cu1 O1 2_655 1.907(2) ?
Cu1 O1 . 1.907(2) y
Cu1 N1 . 1.960(2) y
Cu1 N1 2_655 1.960(2) ?
Cl1 C4 . 1.749(3) y
O1 C1 . 1.298(4) y
N1 C7 . 1.284(4) y
N1 C8 . 1.478(4) y
C1 C6 . 1.420(4) y
C1 C2 . 1.422(4) y
C2 C3 . 1.361(4) y
C2 H2 . .9300 ?
C3 C4 . 1.391(5) y
C3 H3 . .9300 ?
C4 C5 . 1.361(4) y
C5 C6 . 1.409(4) y
C5 H5 . .9300 ?
C6 C7 . 1.439(4) y
C7 H7 . .9300 ?
C8 C9 . 1.471(6) y
C8 H8A . .9700 ?
C8 H8B . .9700 ?
C8 H8C . .9700 ?
C8 H8D . .9700 ?
C9 C8 2_655 1.401(7) ?
C9 H8C . 1.4651 ?
C9 H9A . .9700 ?
C9 H9B . .9700 ?

loop_
_geom_torsion_atom_site_label_1
_geom_torsion_atom_site_label_2
_geom_torsion_atom_site_label_3
_geom_torsion_atom_site_label_4
_geom_torsion_site_symmetry_1
_geom_torsion_site_symmetry_4
_geom_torsion
O1 Cu1 O1 C1 2_655 . 139.6(3)
N1 Cu1 O1 C1 . . -14.0(2)
N1 Cu1 O1 C1 2_655 . -128.2(3)
O1 Cu1 N1 C7 2_655 . -76.4(3)
O1 Cu1 N1 C7 . . 14.5(3)
N1 Cu1 N1 C7 2_655 . 170.4(3)
O1 Cu1 N1 C8 2_655 . 102.3(3)
O1 Cu1 N1 C8 . . -166.9(3)
N1 Cu1 N1 C8 2_655 . -11.0(2)
Cu1 O1 C1 C6 . . 4.7(4)
Cu1 O1 C1 C2 . . -175.0(2)
O1 C1 C2 C3 . . 173.6(3)
C6 C1 C2 C3 . . -6.2(4)
C1 C2 C3 C4 . . 1.1(5)
C2 C3 C4 C5 . . 4.4(5)
C2 C3 C4 Cl1 . . -175.4(3)
C3 C4 C5 C6 . . -4.5(5)
Cl1 C4 C5 C6 . . 175.3(2)
C4 C5 C6 C1 . . -.8(4)
C4 C5 C6 C7 . . 176.3(3)
O1 C1 C6 C5 . . -173.8(3)
C2 C1 C6 C5 . . 5.9(4)
O1 C1 C6 C7 . . 9.3(4)
C2 C1 C6 C7 . . -171.0(3)
C8 N1 C7 C6 . . 174.8(3)
Cu1 N1 C7 C6 . . -6.5(4)
C5 C6 C7 N1 . . 174.9(3)
C1 C6 C7 N1 . . -8.1(5)
C7 N1 C8 C9 . . -138.7(4)
Cu1 N1 C8 C9 . . 42.6(5)
N1 C8 C9 C8 . 2_655 -62.9(6)
